data_4335114
loop_
_publ_author_name
'Elena Guerrero'
'Susana Miranda'
'Sebastian L\"uttenberg'
'Nils Fr\"ohlich'
'Jan-Moritz Koenen'
'Fabian Mohr'
'Elena Cerrada'
'Mariano Laguna'
'Ar\'anzazu Mend\'ia'

_publ_contact_author
;
  Dra. A. Mend\'ia
  Departamento de Qu\'imica Inorg\'anica. Area de Qu\'imica Inorg\'anica  
  Facultad de Ciencias
  Universidad de Burgos
  09001 Burgos, Spain
;
_publ_contact_author_email amendia@ubu.es
_publ_section_title
;
 trans-Thionate Derivatives of Pt(II) and Pd(II) with Water-Soluble
 Phosphane PTA and DAPTA Ligands: Antiproliferative Activity against Human
 Ovarian Cancer Cell Lines
;
_journal_name_full 'Inorganic Chemistry'
_journal_page_first 6635
_journal_page_last 6647
_journal_paper_doi 10.1021/ic4006746
_journal_volume 52
_journal_year 2013
_chemical_formula_sum 'C13 H21 Cl2 N5 P Pt0.5 S'
_chemical_formula_weight 478.82
_chemical_name_systematic
; 
 ? 
;
_space_group_IT_number 14
_symmetry_cell_setting monoclinic
_symmetry_space_group_name_Hall '-P 2ybc'
_symmetry_space_group_name_H-M 'P 1 21/c 1'
_atom_sites_solution_hydrogens geom
_atom_sites_solution_primary direct
_atom_sites_solution_secondary difmap
_audit_creation_method SHELXL-97
_cell_angle_alpha 90.00
_cell_angle_beta 104.545(3)
_cell_angle_gamma 90.00
_cell_formula_units_Z 4
_cell_length_a 11.660(2)
_cell_length_b 22.327(4)
_cell_length_c 7.1416(12)
_cell_measurement_reflns_used 5268
_cell_measurement_temperature 293(2)
_cell_measurement_theta_max 27.99
_cell_measurement_theta_min 2.57
_cell_volume 1799.6(5)
_computing_cell_refinement 'BRUKER SMART'
_computing_data_collection 'BRUKER SMART'
_computing_data_reduction 'BRUKER SHELXTL'
_computing_molecular_graphics 'BRUKER SHELXTL'
_computing_publication_material 'WinGX v1.10.01'
_computing_structure_refinement 'SHELXL-97 (Sheldrick, 1997)'
_computing_structure_solution 'SHELXS-97 (Sheldrick, 1990)'
_diffrn_ambient_temperature 293(2)
_diffrn_measured_fraction_theta_full 0.998
_diffrn_measured_fraction_theta_max 0.943
_diffrn_measurement_device_type 'CCD area detector'
_diffrn_measurement_method 'phi and omega scans'
_diffrn_radiation_monochromator graphite
_diffrn_radiation_source 'fine-focus sealed tube'
_diffrn_radiation_type MoK\a
_diffrn_radiation_wavelength 0.71073
_diffrn_reflns_av_R_equivalents 0.1309
_diffrn_reflns_av_sigmaI/netI 0.0670
_diffrn_reflns_limit_h_max 14
_diffrn_reflns_limit_h_min -14
_diffrn_reflns_limit_k_max 28
_diffrn_reflns_limit_k_min -28
_diffrn_reflns_limit_l_max 9
_diffrn_reflns_limit_l_min -9
_diffrn_reflns_number 20297
_diffrn_reflns_theta_full 25.00
_diffrn_reflns_theta_max 27.99
_diffrn_reflns_theta_min 2.02
_exptl_absorpt_coefficient_mu 4.436
_exptl_absorpt_correction_T_max 0.7245
_exptl_absorpt_correction_T_min 0.5547
_exptl_absorpt_correction_type 'multi-scans correction'
_exptl_absorpt_process_details 'SADABS (SHELDRICK, 2001)'
_exptl_crystal_colour orange
_exptl_crystal_density_diffrn 1.767
_exptl_crystal_description prism
_exptl_crystal_F_000 952
_exptl_crystal_size_max 0.1
_exptl_crystal_size_mid 0.1
_exptl_crystal_size_min 0.1
_refine_diff_density_max 2.687
_refine_diff_density_min -3.165
_refine_diff_density_rms 0.237
_refine_ls_extinction_method none
_refine_ls_goodness_of_fit_ref 1.066
_refine_ls_hydrogen_treatment constr
_refine_ls_matrix_type full
_refine_ls_number_parameters 207
_refine_ls_number_reflns 4092
_refine_ls_number_restraints 0
_refine_ls_restrained_S_all 1.066
_refine_ls_R_factor_all 0.0519
_refine_ls_R_factor_gt 0.0411
_refine_ls_shift/su_max 0.000
_refine_ls_shift/su_mean 0.000
_refine_ls_structure_factor_coef Fsqd
_refine_ls_weighting_details 'calc w=1/[\s^2^(Fo^2^)+(0.0809P)^2^+0.6527P] where P=(Fo^2^+2Fc^2^)/3'
_refine_ls_weighting_scheme calc
_refine_ls_wR_factor_gt 0.1005
_refine_ls_wR_factor_ref 0.1283
_reflns_number_gt 3478
_reflns_number_total 4092
_reflns_threshold_expression >2sigma(I)
_cod_data_source_file ic4006746_si_003_1.cif
_cod_data_source_block compound5
_cod_original_cell_volume 1799.7(5)
_cod_original_formula_sum 'C13 H21 Cl2 N5 P Pt0.50 S'
_cod_database_code 4335114

loop_
_symmetry_equiv_pos_as_xyz
'x, y, z'
'-x, y+1/2, -z+1/2'
'-x, -y, -z'
'x, -y-1/2, z-1/2'

loop_
_atom_site_label
_atom_site_type_symbol
_atom_site_fract_x
_atom_site_fract_y
_atom_site_fract_z
_atom_site_U_iso_or_equiv
_atom_site_adp_type
_atom_site_occupancy
_atom_site_symmetry_multiplicity
_atom_site_calc_flag
_atom_site_refinement_flags
Pt1 Pt 0.5000 0.5000 1.0000 0.01637(12) Uani 1 2 d S
S1 S 0.31930(9) 0.53971(5) 0.82746(15) 0.0206(2) Uani 1 1 d .
P1 P 0.49019(9) 0.42197(5) 0.78880(15) 0.0173(2) Uani 1 1 d .
N1 N 0.0978(4) 0.51145(19) 0.7736(6) 0.0205(8) Uani 1 1 d .
N2 N 0.2342(3) 0.43409(15) 0.9188(5) 0.0216(8) Uani 1 1 d .
N3 N 0.3855(4) 0.3576(2) 0.4626(7) 0.0275(10) Uani 1 1 d .
N4 N 0.4882(4) 0.29925(16) 0.7472(5) 0.0246(8) Uani 1 1 d .
N5 N 0.6040(5) 0.3559(2) 0.5622(7) 0.0307(10) Uani 1 1 d .
C1 C 0.2070(5) 0.4885(2) 0.8446(7) 0.0205(9) Uani 1 1 d .
C2 C 0.0067(4) 0.4758(2) 0.7781(6) 0.0259(10) Uani 1 1 d .
C3 C -0.1148(6) 0.50023(19) 0.6975(12) 0.0320(15) Uani 1 1 d .
H3A H -0.1095 0.5415 0.6633 0.048 Uiso 1 1 calc R
H3B H -0.1597 0.4970 0.7928 0.048 Uiso 1 1 calc R
H3C H -0.1534 0.4778 0.5845 0.048 Uiso 1 1 calc R
C4 C 0.0255(4) 0.4189(2) 0.8576(7) 0.0291(10) Uani 1 1 d .
H4 H -0.0380 0.3947 0.8661 0.035 Uiso 1 1 calc R
C5 C 0.1411(4) 0.3988(2) 0.9240(6) 0.0251(9) Uani 1 1 d .
C6 C 0.1695(5) 0.3366(2) 1.0045(8) 0.0357(12) Uani 1 1 d .
H6A H 0.1992 0.3130 0.9147 0.054 Uiso 1 1 calc R
H6B H 0.0990 0.3184 1.0246 0.054 Uiso 1 1 calc R
H6C H 0.2283 0.3389 1.1254 0.054 Uiso 1 1 calc R
C7 C 0.6166(4) 0.4107(2) 0.6786(7) 0.0262(10) Uani 1 1 d .
H7A H 0.6223 0.4449 0.5974 0.031 Uiso 1 1 calc R
H7B H 0.6894 0.4087 0.7803 0.031 Uiso 1 1 calc R
C8 C 0.3700(4) 0.41289(19) 0.5668(6) 0.0248(9) Uani 1 1 d .
H8A H 0.2945 0.4115 0.6005 0.030 Uiso 1 1 calc R
H8B H 0.3691 0.4472 0.4830 0.030 Uiso 1 1 calc R
C9 C 0.4958(5) 0.3584(2) 0.4010(6) 0.0311(11) Uani 1 1 d .
H9A H 0.4980 0.3945 0.3267 0.037 Uiso 1 1 calc R
H9B H 0.4960 0.3244 0.3162 0.037 Uiso 1 1 calc R
C10 C 0.4873(4) 0.34677(19) 0.8905(6) 0.0218(9) Uani 1 1 d .
H10A H 0.5556 0.3419 0.9995 0.026 Uiso 1 1 calc R
H10B H 0.4167 0.3426 0.9379 0.026 Uiso 1 1 calc R
C11 C 0.3843(4) 0.30416(19) 0.5830(6) 0.0253(10) Uani 1 1 d .
H11A H 0.3137 0.3051 0.6313 0.030 Uiso 1 1 calc R
H11B H 0.3799 0.2688 0.5028 0.030 Uiso 1 1 calc R
C12 C 0.5957(5) 0.3028(2) 0.6767(7) 0.0292(10) Uani 1 1 d .
H12A H 0.6640 0.3018 0.7871 0.035 Uiso 1 1 calc R
H12B H 0.5994 0.2676 0.5988 0.035 Uiso 1 1 calc R
C90 C 0.9026(6) 0.3439(3) 0.3625(10) 0.0506(15) Uani 1 1 d .
H90A H 0.8953 0.3860 0.3278 0.061 Uiso 1 1 calc R
H90B H 0.8589 0.3368 0.4595 0.061 Uiso 1 1 calc R
Cl1 Cl 0.84276(17) 0.29958(9) 0.1559(3) 0.0774(6) Uani 1 1 d .
Cl2 Cl 1.05260(17) 0.32569(9) 0.4576(3) 0.0705(6) Uani 1 1 d .

loop_
_atom_site_aniso_label
_atom_site_aniso_U_11
_atom_site_aniso_U_22
_atom_site_aniso_U_33
_atom_site_aniso_U_23
_atom_site_aniso_U_13
_atom_site_aniso_U_12
Pt1 0.01484(17) 0.01383(17) 0.01945(17) -0.00362(7) 0.00246(11) -0.00105(7)
S1 0.0166(5) 0.0182(5) 0.0253(5) -0.0005(4) 0.0019(4) -0.0009(4)
P1 0.0191(5) 0.0136(5) 0.0185(5) -0.0024(4) 0.0036(4) -0.0014(4)
N1 0.018(2) 0.0268(17) 0.017(2) -0.0016(16) 0.0043(16) 0.0015(17)
N2 0.0223(18) 0.0189(17) 0.0236(18) -0.0002(14) 0.0054(15) -0.0028(15)
N3 0.035(2) 0.024(2) 0.024(2) -0.0038(17) 0.0079(19) -0.0019(19)
N4 0.034(2) 0.0138(17) 0.0251(19) -0.0006(14) 0.0064(16) 0.0006(16)
N5 0.035(3) 0.031(2) 0.033(2) -0.0061(19) 0.021(2) 0.000(2)
C1 0.018(2) 0.026(2) 0.019(2) -0.0042(18) 0.0076(19) 0.0020(19)
C2 0.020(2) 0.037(3) 0.020(2) -0.0059(19) 0.0033(18) 0.003(2)
C3 0.013(3) 0.040(4) 0.042(4) -0.0013(18) 0.004(3) 0.0016(16)
C4 0.025(2) 0.037(3) 0.027(2) -0.0012(19) 0.0092(19) -0.009(2)
C5 0.029(2) 0.030(2) 0.019(2) -0.0015(17) 0.0102(18) -0.0028(19)
C6 0.035(3) 0.028(3) 0.046(3) 0.012(2) 0.013(2) -0.003(2)
C7 0.030(2) 0.026(2) 0.025(2) -0.0012(18) 0.0120(19) -0.0036(19)
C8 0.028(2) 0.019(2) 0.023(2) -0.0040(16) -0.0021(18) -0.0016(18)
C9 0.052(3) 0.030(2) 0.015(2) -0.0014(17) 0.016(2) -0.001(2)
C10 0.026(2) 0.021(2) 0.018(2) 0.0021(16) 0.0040(17) -0.0005(17)
C11 0.038(3) 0.020(2) 0.0142(19) -0.0067(16) -0.0004(18) -0.0034(19)
C12 0.041(3) 0.021(2) 0.025(2) -0.0065(18) 0.008(2) 0.006(2)
C90 0.045(3) 0.044(3) 0.062(4) -0.004(3) 0.012(3) 0.003(3)
Cl1 0.0580(11) 0.0666(12) 0.0896(15) -0.0165(10) -0.0151(10) -0.0124(9)
Cl2 0.0596(11) 0.0729(12) 0.0628(11) -0.0177(9) -0.0147(9) 0.0240(10)

loop_
_atom_type_symbol
_atom_type_description
_atom_type_scat_dispersion_real
_atom_type_scat_dispersion_imag
_atom_type_scat_source
C C 0.0033 0.0016 'International Tables Vol C Tables 4.2.6.8 and 6.1.1.4'
H H 0.0000 0.0000 'International Tables Vol C Tables 4.2.6.8 and 6.1.1.4'
N N 0.0061 0.0033 'International Tables Vol C Tables 4.2.6.8 and 6.1.1.4'
P P 0.1023 0.0942 'International Tables Vol C Tables 4.2.6.8 and 6.1.1.4'
Cl Cl 0.1484 0.1585 'International Tables Vol C Tables 4.2.6.8 and 6.1.1.4'
Pt Pt -1.7033 8.3905 'International Tables Vol C Tables 4.2.6.8 and 6.1.1.4'
S S 0.1246 0.1234 'International Tables Vol C Tables 4.2.6.8 and 6.1.1.4'

loop_
_geom_angle_atom_site_label_1
_geom_angle_atom_site_label_2
_geom_angle_atom_site_label_3
_geom_angle
_geom_angle_site_symmetry_1
_geom_angle_site_symmetry_3
P1 Pt1 P1 180.0 . 3_667
P1 Pt1 S1 92.99(4) . .
P1 Pt1 S1 87.01(4) 3_667 .
P1 Pt1 S1 87.01(4) . 3_667
P1 Pt1 S1 92.99(4) 3_667 3_667
S1 Pt1 S1 180.0 . 3_667
C1 S1 Pt1 107.72(18) . .
C10 P1 C8 98.9(2) . .
C10 P1 C7 98.1(2) . .
C8 P1 C7 97.7(2) . .
C10 P1 Pt1 116.04(14) . .
C8 P1 Pt1 123.47(15) . .
C7 P1 Pt1 117.97(15) . .
C2 N1 C1 116.5(4) . .
C1 N2 C5 115.5(4) . .
C9 N3 C11 108.8(4) . .
C9 N3 C8 111.8(4) . .
C11 N3 C8 111.3(4) . .
C11 N4 C12 109.2(4) . .
C11 N4 C10 110.7(3) . .
C12 N4 C10 110.8(4) . .
C12 N5 C7 111.9(4) . .
C12 N5 C9 107.6(4) . .
C7 N5 C9 110.8(4) . .
N2 C1 N1 127.2(5) . .
N2 C1 S1 120.8(4) . .
N1 C1 S1 112.0(4) . .
N1 C2 C4 120.8(4) . .
N1 C2 C3 117.2(5) . .
C4 C2 C3 122.0(5) . .
C5 C4 C2 118.5(4) . .
N2 C5 C4 121.4(4) . .
N2 C5 C6 116.5(4) . .
C4 C5 C6 122.1(4) . .
N5 C7 P1 112.1(3) . .
N3 C8 P1 111.3(3) . .
N3 C9 N5 114.2(4) . .
N4 C10 P1 112.3(3) . .
N4 C11 N3 113.7(4) . .
N5 C12 N4 114.8(4) . .
Cl2 C90 Cl1 109.8(4) . .

loop_
_geom_bond_atom_site_label_1
_geom_bond_atom_site_label_2
_geom_bond_distance
_geom_bond_site_symmetry_2
Pt1 P1 2.2884(10) .
Pt1 P1 2.2884(10) 3_667
Pt1 S1 2.3324(11) .
Pt1 S1 2.3324(11) 3_667
S1 C1 1.766(5) .
P1 C10 1.833(4) .
P1 C8 1.845(4) .
P1 C7 1.854(5) .
N1 C2 1.334(7) .
N1 C1 1.348(7) .
N2 C1 1.331(6) .
N2 C5 1.350(6) .
N3 C9 1.460(7) .
N3 C11 1.474(6) .
N3 C8 1.475(6) .
N4 C11 1.463(6) .
N4 C12 1.466(6) .
N4 C10 1.476(5) .
N5 C12 1.457(7) .
N5 C7 1.466(6) .
N5 C9 1.480(7) .
C2 C4 1.387(7) .
C2 C3 1.492(8) .
C4 C5 1.386(7) .
C5 C6 1.506(6) .
C90 Cl2 1.758(6) .
C90 Cl1 1.768(7) .
